data_4060326
_publ_section_title
;
 Synthesis and Reactivity of New [kappa2-P,N]Pt(II) Complexes of
 Diisopropyphosphino-Substituted 2-Dimethylaminoindene
;
_journal_name_full Organometallics
_journal_paper_doi 10.1021/om049034w
_journal_year 2005
_chemical_formula_sum 'C20 H34 N P Pt S'
_chemical_formula_weight 546.60
_space_group_IT_number 14
_symmetry_cell_setting monoclinic
_symmetry_space_group_name_Hall '-P 2yn'
_symmetry_space_group_name_H-M 'P 1 21/n 1'
_cell_angle_alpha 90.00
_cell_angle_beta 114.546(2)
_cell_angle_gamma 90.00
_cell_formula_units_Z 4
_cell_length_a 10.3880(10)
_cell_length_b 21.813(2)
_cell_length_c 10.5700(10)
_cell_measurement_temperature 193(2)
_cell_volume 2178.6(4)
_diffrn_ambient_temperature 193(2)
_exptl_crystal_density_diffrn 1.666
_cod_depositor_comments
;
The following automatic conversions were performed:
'_symmetry_cell_setting' value 'Monoclinic' changed to 'monoclinic'
according to '/home/saulius/struct/CIF-dictionaries/cif_core.dic'
dictionary named 'cif_core.dic' version 2.4.1 from 2010-06-29.

Automatic conversion script
Id: cif_fix_enum 1527 2010-12-29 10:47:43Z saulius 
;
_cod_original_sg_symbol_H-M 'P 21/n'
_cod_database_code 4060326

loop_
_symmetry_equiv_pos_as_xyz
'x, y, z'
'-x+1/2, y+1/2, -z+1/2'
'-x, -y, -z'
'x-1/2, -y-1/2, z-1/2'

loop_
_atom_site_label
_atom_site_type_symbol
_atom_site_fract_x
_atom_site_fract_y
_atom_site_fract_z
_atom_site_U_iso_or_equiv
_atom_site_adp_type
_atom_site_occupancy
_atom_site_symmetry_multiplicity
_atom_site_calc_flag
_atom_site_refinement_flags
_atom_site_disorder_assembly
_atom_site_disorder_group
Pt Pt 0.437736(15) -0.159401(7) 0.525443(16) 0.03438(7) Uani 1 1 d . . .
S S 0.26872(13) -0.22211(6) 0.35404(13) 0.0560(3) Uani 1 1 d . . .
P P 0.29433(11) -0.13962(5) 0.63830(11) 0.0321(2) Uani 1 1 d . . .
N N 0.5459(4) -0.04298(15) 0.6851(4) 0.0385(8) Uani 1 1 d . . .
C1 C 0.4403(5) 0.03053(19) 0.7935(5) 0.0441(10) Uani 1 1 d . . .
H1A H 0.5330 0.0418 0.8683 0.053 Uiso 1 1 calc R . .
H1B H 0.4100 0.0631 0.7218 0.053 Uiso 1 1 calc R . .
C2 C 0.4473(4) -0.03121(18) 0.7308(4) 0.0352(9) Uani 1 1 d . . .
C3 C 0.3460(4) -0.07097(17) 0.7391(4) 0.0331(8) Uani 1 1 d . . .
C3A C 0.2772(4) -0.03926(18) 0.8182(4) 0.0367(9) Uani 1 1 d . . .
C4 C 0.1847(5) -0.0608(2) 0.8725(5) 0.0442(10) Uani 1 1 d . . .
H4 H 0.1521 -0.1020 0.8576 0.053 Uiso 1 1 calc R . .
C5 C 0.1408(5) -0.0205(2) 0.9493(5) 0.0546(12) Uani 1 1 d . . .
H5 H 0.0758 -0.0344 0.9851 0.066 Uiso 1 1 calc R . .
C6 C 0.1894(5) 0.0387(2) 0.9743(5) 0.0571(13) Uani 1 1 d . . .
H6 H 0.1564 0.0654 1.0254 0.069 Uiso 1 1 calc R . .
C7 C 0.2850(5) 0.0595(2) 0.9261(5) 0.0505(12) Uani 1 1 d . . .
H7 H 0.3193 0.1004 0.9442 0.061 Uiso 1 1 calc R . .
C7A C 0.3314(4) 0.02019(19) 0.8504(4) 0.0404(10) Uani 1 1 d . . .
C8 C 0.5856(4) -0.10634(18) 0.6739(4) 0.0361(9) Uani 1 1 d . . .
H8A H 0.6112 -0.1264 0.7652 0.043 Uiso 1 1 calc R . .
H8B H 0.6717 -0.1057 0.6557 0.043 Uiso 1 1 calc R . .
C9 C 0.6343(5) 0.0045(2) 0.6660(5) 0.0513(12) Uani 1 1 d . . .
H9A H 0.5872 0.0444 0.6555 0.062 Uiso 1 1 calc R . .
H9B H 0.6497 -0.0043 0.5824 0.062 Uiso 1 1 calc R . .
H9C H 0.7256 0.0056 0.7472 0.062 Uiso 1 1 calc R . .
C10 C 0.1060(4) -0.1292(2) 0.5115(4) 0.0393(9) Uani 1 1 d . . .
H10 H 0.0832 -0.1651 0.4470 0.047 Uiso 1 1 calc R . .
C11 C -0.0093(5) -0.1267(3) 0.5629(5) 0.0542(12) Uani 1 1 d . . .
H11A H -0.1010 -0.1210 0.4838 0.065 Uiso 1 1 calc R . .
H11B H 0.0084 -0.0924 0.6278 0.065 Uiso 1 1 calc R . .
H11C H -0.0102 -0.1652 0.6105 0.065 Uiso 1 1 calc R . .
C12 C 0.0963(5) -0.0730(2) 0.4227(5) 0.0580(13) Uani 1 1 d . . .
H12A H -0.0020 -0.0672 0.3556 0.070 Uiso 1 1 calc R . .
H12B H 0.1565 -0.0789 0.3728 0.070 Uiso 1 1 calc R . .
H12C H 0.1281 -0.0368 0.4826 0.070 Uiso 1 1 calc R . .
C13 C 0.2873(4) -0.20105(18) 0.7576(4) 0.0370(9) Uani 1 1 d . . .
H13 H 0.2030 -0.1933 0.7781 0.044 Uiso 1 1 calc R . .
C14 C 0.2695(6) -0.2645(2) 0.6896(5) 0.0534(12) Uani 1 1 d . . .
H14A H 0.2656 -0.2958 0.7543 0.064 Uiso 1 1 calc R . .
H14B H 0.3499 -0.2727 0.6664 0.064 Uiso 1 1 calc R . .
H14C H 0.1816 -0.2654 0.6045 0.064 Uiso 1 1 calc R . .
C15 C 0.4183(5) -0.1998(2) 0.8947(4) 0.0497(11) Uani 1 1 d . . .
H15A H 0.4116 -0.2324 0.9556 0.060 Uiso 1 1 calc R . .
H15B H 0.4249 -0.1599 0.9398 0.060 Uiso 1 1 calc R . .
H15C H 0.5027 -0.2063 0.8771 0.060 Uiso 1 1 calc R . .
C16 C 0.5799(5) -0.1713(2) 0.4336(5) 0.0444(11) Uani 1 1 d . . .
H16A H 0.6476 -0.1373 0.4601 0.053 Uiso 1 1 calc R . .
H16B H 0.5277 -0.1723 0.3322 0.053 Uiso 1 1 calc R . .
H16C H 0.6310 -0.2101 0.4655 0.053 Uiso 1 1 calc R . .
C17 C 0.3581(7) -0.2843(3) 0.3140(7) 0.086(2) Uani 1 1 d . . .
H17A H 0.2887 -0.3105 0.2430 0.103 Uiso 1 1 calc R . .
H17B H 0.4097 -0.3085 0.3982 0.103 Uiso 1 1 calc R . .
H17C H 0.4250 -0.2680 0.2789 0.103 Uiso 1 1 calc R . .
C18 C 0.2064(8) -0.1813(3) 0.1922(6) 0.101(2) Uani 1 1 d . . .
H18A H 0.1360 -0.2062 0.1189 0.121 Uiso 1 1 calc R . .
H18B H 0.2861 -0.1727 0.1681 0.121 Uiso 1 1 calc R . .
H18C H 0.1631 -0.1425 0.2013 0.121 Uiso 1 1 calc R . .

loop_
_atom_site_aniso_label
_atom_site_aniso_U_11
_atom_site_aniso_U_22
_atom_site_aniso_U_33
_atom_site_aniso_U_23
_atom_site_aniso_U_13
_atom_site_aniso_U_12
Pt 0.03002(10) 0.03856(10) 0.03786(10) -0.00342(7) 0.01740(7) -0.00517(6)
S 0.0478(7) 0.0688(8) 0.0582(7) -0.0270(6) 0.0287(6) -0.0191(6)
P 0.0265(5) 0.0353(5) 0.0348(5) -0.0032(4) 0.0131(4) -0.0055(4)
N 0.0359(19) 0.0364(18) 0.0401(19) 0.0006(15) 0.0126(16) -0.0110(14)
C1 0.049(3) 0.033(2) 0.041(2) 0.0005(18) 0.010(2) -0.0046(19)
C2 0.035(2) 0.035(2) 0.029(2) -0.0005(16) 0.0062(17) -0.0042(17)
C3 0.032(2) 0.033(2) 0.034(2) -0.0038(16) 0.0130(17) -0.0050(16)
C3A 0.035(2) 0.040(2) 0.028(2) -0.0065(17) 0.0057(17) -0.0037(17)
C4 0.040(2) 0.048(3) 0.046(2) -0.010(2) 0.019(2) -0.0006(19)
C5 0.046(3) 0.069(3) 0.055(3) -0.008(3) 0.026(2) 0.005(2)
C6 0.057(3) 0.055(3) 0.054(3) -0.015(2) 0.018(3) 0.010(2)
C7 0.053(3) 0.042(3) 0.044(3) -0.007(2) 0.008(2) 0.003(2)
C7A 0.039(2) 0.037(2) 0.035(2) -0.0004(18) 0.0041(18) 0.0044(18)
C8 0.0254(19) 0.045(2) 0.036(2) -0.0028(18) 0.0111(17) -0.0055(17)
C9 0.048(3) 0.055(3) 0.048(3) 0.001(2) 0.017(2) -0.021(2)
C10 0.029(2) 0.047(2) 0.041(2) -0.0012(19) 0.0135(18) -0.0053(18)
C11 0.030(2) 0.073(3) 0.060(3) -0.004(3) 0.019(2) -0.004(2)
C12 0.036(2) 0.073(3) 0.054(3) 0.016(3) 0.009(2) -0.005(2)
C13 0.035(2) 0.035(2) 0.046(2) 0.0015(18) 0.0207(19) -0.0026(17)
C14 0.063(3) 0.037(2) 0.057(3) -0.001(2) 0.023(3) -0.009(2)
C15 0.053(3) 0.050(3) 0.042(2) 0.009(2) 0.015(2) 0.001(2)
C16 0.043(3) 0.051(3) 0.051(3) 0.004(2) 0.030(2) -0.0013(19)
C17 0.086(4) 0.075(4) 0.110(5) -0.051(4) 0.053(4) -0.026(3)
C18 0.112(6) 0.105(5) 0.052(4) -0.020(4) 0.001(4) -0.004(4)

loop_
_geom_bond_atom_site_label_1
_geom_bond_atom_site_label_2
_geom_bond_distance
_geom_bond_site_symmetry_2
_geom_bond_publ_flag
Pt C8 2.039(4) . ?
Pt C16 2.094(4) . ?
Pt P 2.3032(11) . ?
Pt S 2.3650(12) . ?
S C17 1.792(6) . ?
S C18 1.794(7) . ?
P C3 1.786(4) . ?
P C13 1.862(4) . ?
P C10 1.870(4) . ?
N C2 1.326(5) . ?
N C9 1.453(5) . ?
N C8 1.461(5) . ?
C1 C7A 1.503(6) . ?
C1 C2 1.516(6) . ?
C2 C3 1.395(5) . ?
C3 C3A 1.478(6) . ?
C3A C4 1.390(6) . ?
C3A C7A 1.398(6) . ?
C4 C5 1.396(6) . ?
C5 C6 1.372(7) . ?
C6 C7 1.369(7) . ?
C7 C7A 1.388(6) . ?
C10 C11 1.508(6) . ?
C10 C12 1.521(6) . ?
C13 C15 1.521(6) . ?
C13 C14 1.534(6) . ?
